data_2006586
loop_
_publ_author_name
'Gallucci, Judith C.'
'Kozmina, Natasha'
'Paquette, Leo A.'
'Zaegel, Florence'
'Meunier, Philippe'
'Gautheron, Bernard'

_publ_section_title
;
 <i>endo</i> and <i>exo</i> Isomers of
 Isodicyclopentadienyltrichlorotitanium
;
_journal_issue 10
_journal_name_full 'Acta Crystallographica Section C'
_journal_page_first 1416
_journal_page_last 1420
_journal_paper_doi 10.1107/S0108270197006781
_journal_volume 53
_journal_year 1997
_chemical_formula_moiety '[Ti Cl3 (C10 H11)]'
_chemical_formula_sum 'C10 H11 Cl3 Ti'
_chemical_formula_weight 285.46
_chemical_name_common 'titanium exo-isodicyclopentadienide trichloride'
_chemical_name_systematic
; (\h^5^-exo-tricyclo[5.2.1.0^2,6^]deca-2,5-dien-3-yl)
trichlorotitanium
;
_space_group_IT_number 29
_symmetry_cell_setting orthorhombic
_symmetry_space_group_name_Hall 'P 2c -2ac'
_symmetry_space_group_name_H-M 'P c a 21'
_cell_angle_alpha 90
_cell_angle_beta 90
_cell_angle_gamma 90
_cell_formula_units_Z 4
_cell_length_a 12.4368(8)
_cell_length_b 9.06200(10)
_cell_length_c 10.3153(9)
_cell_measurement_reflns_used 25
_cell_measurement_temperature 296
_cell_measurement_theta_max 15
_cell_measurement_theta_min 13
_cell_volume 1162.56(13)
_computing_cell_refinement 'MSC/AFC Diffractometer Control Software'
_computing_data_collection
;MSC/AFC Diffractometer Control Software (Molecular Structure
Corporation, 1992)
;
_computing_data_reduction 'TEXSAN (Molecular Structure Corporation, 1989)'
_computing_molecular_graphics 'ORTEPII (Johnson, 1976)'
_computing_structure_refinement 'TEXSAN (Molecular Structure Corporation, 1989)'
_computing_structure_solution 'TEXSAN (Molecular Structure Corporation, 1989)'
_diffrn_ambient_temperature 296
_diffrn_measurement_device_type 'Rigaku AFC5S'
_diffrn_measurement_method \w--2\q
_diffrn_radiation_monochromator graphite
_diffrn_radiation_source 'sealed tube'
_diffrn_radiation_type MoK\a
_diffrn_radiation_wavelength 0.7107
_diffrn_reflns_av_R_equivalents 0.013
_diffrn_reflns_limit_h_max 16
_diffrn_reflns_limit_h_min -15
_diffrn_reflns_limit_k_max 11
_diffrn_reflns_limit_k_min 0
_diffrn_reflns_limit_l_max 13
_diffrn_reflns_limit_l_min -13
_diffrn_reflns_number 4705
_diffrn_reflns_theta_max 27.50
_diffrn_reflns_theta_min 2.00
_diffrn_standards_decay_% -5.3
_diffrn_standards_interval_count 150
_diffrn_standards_number 6
_exptl_absorpt_coefficient_mu 1.382
_exptl_absorpt_correction_T_max 0.738
_exptl_absorpt_correction_T_min 0.680
_exptl_absorpt_correction_type analytical
_exptl_absorpt_process_details '(De Meulenaer & Tompa, 1965)'
_exptl_crystal_colour red
_exptl_crystal_density_diffrn 1.631
_exptl_crystal_density_meas ?
_exptl_crystal_description 'rectangular rod'
_exptl_crystal_F_000 576
_exptl_crystal_size_max 0.35
_exptl_crystal_size_mid 0.27
_exptl_crystal_size_min 0.19
_refine_diff_density_max 0.24
_refine_diff_density_min -0.20
_refine_ls_abs_structure_details 'Flack x parameter, 1406 Friedel pairs'
_refine_ls_extinction_method none
_refine_ls_goodness_of_fit_obs 1.70
_refine_ls_hydrogen_treatment noref
_refine_ls_matrix_type full
_refine_ls_number_constraints 0
_refine_ls_number_parameters 126
_refine_ls_number_reflns 2436
_refine_ls_number_restraints 0
_refine_ls_R_factor_gt 0.026
_refine_ls_shift/esd_max 0.0092
_refine_ls_structure_factor_coef F
_refine_ls_weighting_scheme sigma
_refine_ls_wR_factor_ref 0.023
_reflns_number_gt 2436
_reflns_number_total 2675
_reflns_threshold_expression I>1\s(I)
_cod_data_source_file fr1048.cif
_cod_data_source_block 4
_cod_depositor_comments
;
The following automatic conversions were performed:

'_exptl_crystal_density_meas' value 'none' was changed to '?' - the
value is perceived as not measured.

Automatic conversion script
Id: cif_fix_values 3008 2015-01-20 13:52:24Z robertas 
;
_cod_original_cell_volume 1162.6(3)
_cod_database_code 2006586

loop_
_symmetry_equiv_pos_as_xyz
' +x, +y, +z'
' -x, -y, 1/2+z'
'1/2-x, +y, 1/2+z'
'1/2+x, -y, +z'

loop_
_atom_site_aniso_label
_atom_site_aniso_U_11
_atom_site_aniso_U_22
_atom_site_aniso_U_33
_atom_site_aniso_U_12
_atom_site_aniso_U_13
_atom_site_aniso_U_23
Ti .0268(2) .0310(2) .0491(2) .0001(2) .0010(3) .0017(3)
Cl1 .0515(3) .0341(3) .1077(7) .0074(3) .0037(5) .0009(4)
Cl2 .0517(5) .0507(4) .0562(4) -.0084(3) .0158(4) -.0005(3)
Cl3 .0435(4) .0605(4) .0584(4) .0002(3) -.0152(4) .0058(4)
C1 .0270(10) .0390(10) .0350(10) .0040(10) .0020(10) .0020(10)
C2 .0300(10) .044(2) .067(2) .0000(10) .0090(10) .0170(10)
C3 .0280(10) .0380(10) .099(3) -.0060(9) .000(2) -.013(2)
C4 .035(2) .059(2) .057(2) .0050(10) -.0100(10) -.015(2)
C5 .0310(10) .0390(10) .0370(10) .0059(10) -.0030(10) .0000(10)
C6 .056(2) .0420(10) .052(2) .0100(10) .0030(10) .0150(10)
C7 .063(2) .0510(10) .073(2) .0250(10) -.006(2) .003(2)
C8 .058(2) .0500(10) .064(2) .0180(10) .000(2) -.0110(10)
C9 .0450(10) .0490(10) .0410(10) .0080(10) -.0040(10) -.0080(10)
C10 .050(2) .0350(10) .081(2) .0000(10) -.0040(10) -.0030(10)

loop_
_atom_site_label
_atom_site_fract_x
_atom_site_fract_y
_atom_site_fract_z
_atom_site_U_iso_or_equiv
_atom_site_thermal_displace_type
_atom_site_calc_flag
_atom_site_calc_attached_atom
Ti .02295(2) .10712(4) 0 .03564(9) Uani d .
Cl1 .06519(5) -.13241(6) -.01560(10) .0644(2) Uani d .
Cl2 .11053(7) .21008(8) -.16631(10) .0529(2) Uani d .
Cl3 .11720(7) .17754(8) .17369(10) .0541(2) Uani d .
C1 -.1201(2) .2465(3) .0882(3) .0337(7) Uani d .
C2 -.1418(3) .0949(3) .1058(3) .0474(9) Uani d .
C3 -.1536(2) .0321(2) -.0180(4) .0550(8) Uani d .
C4 -.1390(3) .1404(4) -.1124(3) .0500(9) Uani d .
C5 -.1186(2) .2736(3) -.0452(2) .0356(6) Uani d .
C6 -.1091(2) .4383(3) -.0624(3) .0501(8) Uani d .
C7 -.2219(2) .4957(3) -.0180(4) .0624(9) Uani d .
C8 -.2246(2) .4638(3) .1276(3) .0573(9) Uani d .
C9 -.1134(2) .3922(3) .1547(3) .0449(7) Uani d .
C10 -.0424(2) .4793(3) .0581(3) .0551(8) Uani d .
H1 -.1476 .0430 .1889 .0569 Uiso c .
H2 -.1697 -.0720 -.0353 .0660 Uiso c .
H3 -.1422 .1269 -.2066 .0601 Uiso c .
H4 -.0825 .4735 -.1463 .0601 Uiso c .
H5 -.2290 .6018 -.0346 .0750 Uiso c .
H6 -.2796 .4427 -.0629 .0750 Uiso c .
H7 -.2333 .5552 .1773 .0687 Uiso c .
H8 -.2831 .3956 .1490 .0687 Uiso c .
H9 -.0896 .3911 .2453 .0539 Uiso c .
H10 .0316 .4424 .0541 .0660 Uiso c .
H11 -.0416 .5856 .0754 .0660 Uiso c .

loop_
_atom_type_symbol
_atom_type_description
_atom_type_scat_dispersion_real
_atom_type_scat_dispersion_imag
_atom_type_scat_source
C C 0.002 0.002 'International Tables, Vol. IV, Tables 2.2A and 2.3.1'
H H 0.000 0.000 'Stewart, Davidson & Simpson, 1965'
Cl Cl 0.132 0.159 'International Tables, Vol. IV, Tables 2.2A and 2.3.1'
Ti Ti 0.248 0.446 'International Tables, Vol. IV, Tables 2.2A and 2.3.1'

loop_
_geom_angle_atom_site_label_1
_geom_angle_atom_site_label_2
_geom_angle_atom_site_label_3
_geom_angle
_geom_angle_publ_flag
Cl1 Ti Cl2 103.59(4) yes
Cl1 Ti Cl3 102.21(4) yes
Cl1 Ti C1 136.23(7) no
Cl1 Ti C2 101.21(8) no
Cl1 Ti C3 86.08(6) no
Cl1 Ti C4 106.90(8) no
Cl1 Ti C5 141.15(7) no
Cl2 Ti Cl3 103.91(3) yes
Cl2 Ti C1 116.05(7) no
Cl2 Ti C2 144.05(8) no
Cl2 Ti C3 121.70(10) no
Cl2 Ti C4 89.17(9) no
Cl2 Ti C5 86.85(7) no
Cl3 Ti C1 86.19(7) no
Cl3 Ti C2 95.72(9) no
Cl3 Ti C3 130.40(10) no
Cl3 Ti C4 144.19(8) no
Cl3 Ti C5 111.51(6) no
C1 Ti C2 35.04(9) no
C1 Ti C3 58.13(9) no
C1 Ti C4 58.32(10) no
C1 Ti C5 34.41(8) no
C2 Ti C3 35.30(10) no
C2 Ti C4 58.70(9) no
C2 Ti C5 57.77(10) no
C3 Ti C4 34.90(10) no
C3 Ti C5 57.54(9) no
C4 Ti C5 34.96(9) no
Ti C1 C2 70.9(2) no
Ti C1 C5 72.8(2) no
Ti C1 C9 127.5(2) no
C2 C1 C5 107.4(3) n
C2 C1 C9 144.5(3) n
C5 C1 C9 107.3(2) n
Ti C2 C1 74.0(2) no
Ti C2 C3 71.6(2) no
C1 C2 C3 107.3(3) n
Ti C3 C2 73.0(2) no
Ti C3 C4 74.0(2) no
C2 C3 C4 109.6(2) n
Ti C4 C3 71.1(2) no
Ti C4 C5 73.3(2) no
C3 C4 C5 106.4(3) n
Ti C5 C1 72.8(2) no
Ti C5 C4 71.7(2) no
Ti C5 C6 126.6(2) no
C1 C5 C4 109.3(3) n
C1 C5 C6 106.9(2) n
C4 C5 C6 143.3(3) n
C5 C6 C7 103.0(2) n
C5 C6 C10 100.8(2) n
C7 C6 C10 99.6(2) n
C6 C7 C8 104.1(2) n
C7 C8 C9 103.7(2) n
C1 C9 C8 103.8(2) n
C1 C9 C10 100.8(2) n
C8 C9 C10 100.3(2) n
C6 C10 C9 95.1(2) n

loop_
_geom_bond_atom_site_label_1
_geom_bond_atom_site_label_2
_geom_bond_site_symmetry_1
_geom_bond_site_symmetry_2
_geom_bond_distance
_geom_bond_publ_flag
Ti Cl1 ? ? 2.2391(7) yes
Ti Cl2 ? ? 2.2360(9) yes
Ti Cl3 ? ? 2.2341(9) yes
Ti C1 ? ? 2.364(2) yes
Ti C2 ? ? 2.324(3) yes
Ti C3 ? ? 2.307(2) yes
Ti C4 ? ? 2.344(3) yes
Ti C5 ? ? 2.365(2) yes
C1 C2 ? ? 1.412(4) n
C1 C5 ? ? 1.399(3) n
C1 C9 ? ? 1.490(4) n
C2 C3 ? ? 1.406(5) n
C3 C4 ? ? 1.394(4) n
C4 C5 ? ? 1.415(4) n
C5 C6 ? ? 1.508(3) n
C6 C7 ? ? 1.566(4) n
C6 C10 ? ? 1.540(4) n
C7 C8 ? ? 1.530(5) n
C8 C9 ? ? 1.553(3) n
C9 C10 ? ? 1.548(4) n
